data_7127161
loop_
_publ_author_name
'Jana, Arijit'
'Chakraborty, Papri'
'Dar, Wakeel Ahmed'
'Chandra, Sourov'
'Khatun, Esma'
'Kannan, M. P.'
'Ras, Robin H. A.'
'Pradeep, Thalappil'

_publ_section_title
;
 Dual emitting Ag<sub>35</sub> nanocluster protected by 2-pyrene imine
 thiol.
;
_journal_issue 83
_journal_name_full 'Chemical communications (Cambridge, England)'
_journal_page_first 12550
_journal_page_last 12553
_journal_paper_doi 10.1039/d0cc03983g
_journal_volume 56
_journal_year 2020
_chemical_formula_moiety 'C23 H13 N S'
_chemical_formula_sum 'C23 H13 N S'
_chemical_formula_weight 335.40
_chemical_name_common 2-PIT
_chemical_name_systematic '2 pyrene imine thiol'
_space_group_crystal_system monoclinic
_space_group_IT_number 14
_space_group_name_Hall '-P 2ybc'
_space_group_name_H-M_alt 'P 1 21/c 1'
_atom_sites_solution_hydrogens geom
_audit_creation_method SHELXL-2018/3
_audit_update_record
;
2020-06-07 deposited with the CCDC.	2020-08-27 downloaded from the CCDC.
;
_cell_angle_alpha 90
_cell_angle_beta 107.158(2)
_cell_angle_gamma 90
_cell_formula_units_Z 4
_cell_length_a 21.4278(11)
_cell_length_b 4.9469(2)
_cell_length_c 15.5164(8)
_cell_measurement_reflns_used 9928
_cell_measurement_temperature 296(2)
_cell_measurement_theta_max 26.75
_cell_measurement_theta_min 2.98
_cell_volume 1571.56(13)
_computing_cell_refinement 'APEX3/SAINT (Bruker, 2016)'
_computing_data_collection 'APEX3(Bruker, 2016)'
_computing_data_reduction 'SAINT/XPREP (Bruker, 2016)'
_computing_molecular_graphics 'ORTEP3 (Farrugia, 1997) and Mercury (Bruno et al., 2002)'
_computing_publication_material 'SHELXL-2018/3 (Sheldrick, 2018)'
_computing_structure_refinement 'SHELXL-2018/3 (Sheldrick, 2018)'
_computing_structure_solution 'SHELXT-2014/5 (Sheldrick, 2014)'
_diffrn_ambient_temperature 296(2)
_diffrn_measured_fraction_theta_full 0.997
_diffrn_measured_fraction_theta_max 0.997
_diffrn_measurement_device_type 'Bruker axs kappa apex3 CMOS Diffractometer'
_diffrn_measurement_method '\w and \f scan'
_diffrn_radiation_monochromator graphite
_diffrn_radiation_source 'fine-focus sealed tube'
_diffrn_radiation_type MoK\a
_diffrn_radiation_wavelength 0.71073
_diffrn_reflns_av_R_equivalents 0.0901
_diffrn_reflns_av_unetI/netI 0.0380
_diffrn_reflns_Laue_measured_fraction_full 0.997
_diffrn_reflns_Laue_measured_fraction_max 0.997
_diffrn_reflns_limit_h_max 25
_diffrn_reflns_limit_h_min -25
_diffrn_reflns_limit_k_max 5
_diffrn_reflns_limit_k_min -5
_diffrn_reflns_limit_l_max 18
_diffrn_reflns_limit_l_min -18
_diffrn_reflns_number 31947
_diffrn_reflns_point_group_measured_fraction_full 0.997
_diffrn_reflns_point_group_measured_fraction_max 0.997
_diffrn_reflns_theta_full 24.993
_diffrn_reflns_theta_max 24.993
_diffrn_reflns_theta_min 3.409
_exptl_absorpt_coefficient_mu 0.210
_exptl_absorpt_correction_T_max 0.7445
_exptl_absorpt_correction_T_min 0.6331
_exptl_absorpt_correction_type multi-scan
_exptl_absorpt_process_details 'SADABS (Bruker, 2016)'
_exptl_crystal_colour yellow
_exptl_crystal_density_diffrn 1.418
_exptl_crystal_description BLOCK
_exptl_crystal_F_000 696
_exptl_crystal_size_max 0.150
_exptl_crystal_size_mid 0.150
_exptl_crystal_size_min 0.100
_refine_diff_density_max 0.407
_refine_diff_density_min -0.319
_refine_diff_density_rms 0.056
_refine_ls_extinction_method none
_refine_ls_goodness_of_fit_ref 1.150
_refine_ls_hydrogen_treatment constr
_refine_ls_matrix_type full
_refine_ls_number_parameters 226
_refine_ls_number_reflns 2751
_refine_ls_number_restraints 0
_refine_ls_restrained_S_all 1.150
_refine_ls_R_factor_all 0.0888
_refine_ls_R_factor_gt 0.0679
_refine_ls_shift/su_max 0.000
_refine_ls_shift/su_mean 0.000
_refine_ls_structure_factor_coef Fsqd
_refine_ls_weighting_details 'w=1/[\s^2^(Fo^2^)+(0.0637P)^2^+1.6589P] where P=(Fo^2^+2Fc^2^)/3'
_refine_ls_weighting_scheme calc
_refine_ls_wR_factor_gt 0.1488
_refine_ls_wR_factor_ref 0.1600
_reflns_Friedel_coverage 0.000
_reflns_number_gt 2180
_reflns_number_total 2751
_reflns_threshold_expression 'I > 2\s(I)'
_cod_data_source_file d0cc03983g2.cif
_cod_data_source_block 1
_cod_depositor_comments 'Adding full bibliography for 7127161.cif.'
_cod_original_sg_symbol_H-M 'P 21/c'
_cod_database_code 7127161
_shelx_shelxl_version_number 2018/3
_shelx_space_group_comment
;
The symmetry employed for this shelxl refinement is uniquely defined
by the following loop, which should always be used as a source of
symmetry information in preference to the above space-group names.
They are only intended as comments.
;
_shelx_estimated_absorpt_t_min 0.969
_shelx_estimated_absorpt_t_max 0.979

loop_
_space_group_symop_operation_xyz
'x, y, z'
'-x, y+1/2, -z+1/2'
'-x, -y, -z'
'x, -y-1/2, z-1/2'

loop_
_atom_site_label
_atom_site_type_symbol
_atom_site_fract_x
_atom_site_fract_y
_atom_site_fract_z
_atom_site_U_iso_or_equiv
_atom_site_adp_type
_atom_site_occupancy
_atom_site_site_symmetry_order
_atom_site_calc_flag
_atom_site_refinement_flags_posn
_atom_site_refinement_flags_adp
_atom_site_refinement_flags_occupancy
_atom_site_disorder_assembly
_atom_site_disorder_group
C1 C 0.57850(16) 0.8045(7) 0.4465(2) 0.0388(8) Uani 1 1 d . . . . .
C2 C 0.52283(16) 0.9511(7) 0.4019(2) 0.0438(8) Uani 1 1 d . . . . .
H2 H 0.483791 0.924184 0.415389 0.053 Uiso 1 1 calc R U . . .
C3 C 0.52662(17) 1.1345(7) 0.3382(2) 0.0465(9) Uani 1 1 d . . . . .
H3 H 0.489933 1.235422 0.308564 0.056 Uiso 1 1 calc R U . . .
C4 C 0.58516(18) 1.1734(7) 0.3165(2) 0.0491(9) Uani 1 1 d . . . . .
H4 H 0.586989 1.300242 0.273132 0.059 Uiso 1 1 calc R U . . .
C5 C 0.63979(18) 1.0249(7) 0.3592(2) 0.0479(9) Uani 1 1 d . . . . .
H5 H 0.678399 1.050158 0.344374 0.057 Uiso 1 1 calc R U . . .
C6 C 0.63703(15) 0.8388(6) 0.4239(2) 0.0377(8) Uani 1 1 d . . . . .
C7 C 0.67213(15) 0.5275(6) 0.5304(2) 0.0369(8) Uani 1 1 d . . . . .
C8 C 0.71339(16) 0.3299(7) 0.5916(2) 0.0370(8) Uani 1 1 d . . . . .
C9 C 0.69411(17) 0.2449(7) 0.6661(2) 0.0456(9) Uani 1 1 d . . . . .
H9 H 0.656635 0.318958 0.675059 0.055 Uiso 1 1 calc R U . . .
C10 C 0.72848(18) 0.0572(8) 0.7258(2) 0.0488(9) Uani 1 1 d . . . . .
H10 H 0.714110 0.007643 0.774530 0.059 Uiso 1 1 calc R U . . .
C11 C 0.78444(16) -0.0614(7) 0.7152(2) 0.0418(8) Uani 1 1 d . . . . .
C12 C 0.82104(19) -0.2596(8) 0.7763(2) 0.0544(10) Uani 1 1 d . . . . .
H12 H 0.808330 -0.306592 0.826680 0.065 Uiso 1 1 calc R U . . .
C13 C 0.87337(19) -0.3793(8) 0.7625(2) 0.0554(10) Uani 1 1 d . . . . .
H13 H 0.896022 -0.508530 0.803361 0.066 Uiso 1 1 calc R U . . .
C14 C 0.89518(17) -0.3137(7) 0.6867(2) 0.0470(9) Uani 1 1 d . . . . .
C15 C 0.94914(18) -0.4386(8) 0.6709(3) 0.0565(10) Uani 1 1 d . . . . .
H15 H 0.971840 -0.570644 0.710578 0.068 Uiso 1 1 calc R U . . .
C16 C 0.96914(19) -0.3689(8) 0.5976(3) 0.0600(11) Uani 1 1 d . . . . .
H16 H 1.005496 -0.452908 0.588478 0.072 Uiso 1 1 calc R U . . .
C17 C 0.93613(17) -0.1767(8) 0.5376(3) 0.0534(10) Uani 1 1 d . . . . .
H17 H 0.950021 -0.134400 0.487854 0.064 Uiso 1 1 calc R U . . .
C18 C 0.88187(16) -0.0433(7) 0.5502(2) 0.0411(8) Uani 1 1 d . . . . .
C19 C 0.86100(15) -0.1135(6) 0.6258(2) 0.0381(8) Uani 1 1 d . . . . .
C20 C 0.80496(15) 0.0154(6) 0.6395(2) 0.0359(8) Uani 1 1 d . . . . .
C21 C 0.77016(15) 0.2142(6) 0.5779(2) 0.0339(7) Uani 1 1 d . . . . .
C22 C 0.79407(16) 0.2818(7) 0.5032(2) 0.0402(8) Uani 1 1 d . . . . .
H22 H 0.772569 0.413505 0.462374 0.048 Uiso 1 1 calc R U . . .
C23 C 0.84690(17) 0.1587(7) 0.4909(2) 0.0444(9) Uani 1 1 d . . . . .
H23 H 0.860831 0.208291 0.441726 0.053 Uiso 1 1 calc R U . . .
N1 N 0.68832(13) 0.6787(6) 0.47212(18) 0.0421(7) Uani 1 1 d . . . . .
S1 S 0.59023(4) 0.56838(19) 0.53141(6) 0.0462(3) Uani 1 1 d . . . . .

loop_
_atom_site_aniso_label
_atom_site_aniso_U_11
_atom_site_aniso_U_22
_atom_site_aniso_U_33
_atom_site_aniso_U_23
_atom_site_aniso_U_13
_atom_site_aniso_U_12
C1 0.0412(19) 0.0369(18) 0.0393(17) -0.0050(15) 0.0136(15) -0.0018(15)
C2 0.0375(19) 0.048(2) 0.0475(19) 0.0005(17) 0.0142(16) 0.0030(16)
C3 0.045(2) 0.047(2) 0.0435(19) -0.0014(17) 0.0072(16) 0.0082(17)
C4 0.057(2) 0.047(2) 0.044(2) 0.0103(17) 0.0169(18) 0.0019(18)
C5 0.046(2) 0.050(2) 0.050(2) 0.0093(18) 0.0184(17) -0.0030(17)
C6 0.0377(18) 0.0348(18) 0.0421(18) -0.0003(15) 0.0141(15) 0.0007(14)
C7 0.0381(18) 0.0363(18) 0.0397(17) -0.0029(15) 0.0165(15) -0.0029(14)
C8 0.0400(18) 0.0377(18) 0.0351(17) -0.0005(14) 0.0141(14) -0.0005(15)
C9 0.043(2) 0.053(2) 0.0459(19) 0.0073(17) 0.0222(16) 0.0084(17)
C10 0.055(2) 0.056(2) 0.0421(19) 0.0089(18) 0.0247(17) 0.0041(19)
C11 0.0423(19) 0.0445(19) 0.0382(18) 0.0001(16) 0.0114(15) -0.0003(16)
C12 0.064(3) 0.057(2) 0.043(2) 0.0117(18) 0.0171(18) 0.002(2)
C13 0.060(3) 0.051(2) 0.048(2) 0.0091(18) 0.0053(18) 0.008(2)
C14 0.042(2) 0.044(2) 0.051(2) -0.0067(17) 0.0072(16) -0.0005(16)
C15 0.046(2) 0.055(2) 0.061(2) -0.003(2) 0.0029(19) 0.0078(19)
C16 0.040(2) 0.061(3) 0.079(3) -0.015(2) 0.018(2) 0.0068(19)
C17 0.042(2) 0.058(2) 0.065(2) -0.009(2) 0.0234(18) 0.0009(18)
C18 0.0374(18) 0.0394(19) 0.0472(19) -0.0102(16) 0.0136(15) -0.0058(15)
C19 0.0356(17) 0.0333(18) 0.0430(18) -0.0078(15) 0.0080(14) -0.0042(14)
C20 0.0352(18) 0.0352(18) 0.0367(17) -0.0034(14) 0.0097(14) -0.0046(14)
C21 0.0350(17) 0.0349(17) 0.0326(16) -0.0034(14) 0.0114(13) -0.0072(14)
C22 0.0397(19) 0.0423(19) 0.0400(18) 0.0046(15) 0.0137(15) 0.0018(16)
C23 0.046(2) 0.050(2) 0.0430(19) -0.0020(17) 0.0225(16) -0.0028(17)
N1 0.0390(16) 0.0422(16) 0.0470(16) 0.0059(14) 0.0156(13) -0.0006(13)
S1 0.0403(5) 0.0498(6) 0.0532(6) 0.0098(4) 0.0211(4) 0.0034(4)

loop_
_atom_type_symbol
_atom_type_description
_atom_type_scat_dispersion_real
_atom_type_scat_dispersion_imag
_atom_type_scat_source
C C 0.0033 0.0016 'International Tables Vol C Tables 4.2.6.8 and 6.1.1.4'
H H 0.0000 0.0000 'International Tables Vol C Tables 4.2.6.8 and 6.1.1.4'
N N 0.0061 0.0033 'International Tables Vol C Tables 4.2.6.8 and 6.1.1.4'
S S 0.1246 0.1234 'International Tables Vol C Tables 4.2.6.8 and 6.1.1.4'

loop_
_geom_angle_atom_site_label_1
_geom_angle_atom_site_label_2
_geom_angle_atom_site_label_3
_geom_angle
_geom_angle_site_symmetry_1
_geom_angle_site_symmetry_3
_geom_angle_publ_flag
C2 C1 C6 120.6(3) . . ?
C2 C1 S1 130.0(3) . . ?
C6 C1 S1 109.4(2) . . ?
C3 C2 C1 118.8(3) . . ?
C3 C2 H2 120.6 . . ?
C1 C2 H2 120.6 . . ?
C2 C3 C4 120.9(3) . . ?
C2 C3 H3 119.6 . . ?
C4 C3 H3 119.6 . . ?
C5 C4 C3 120.4(3) . . ?
C5 C4 H4 119.8 . . ?
C3 C4 H4 119.8 . . ?
C4 C5 C6 119.6(3) . . ?
C4 C5 H5 120.2 . . ?
C6 C5 H5 120.2 . . ?
C5 C6 N1 125.4(3) . . ?
C5 C6 C1 119.7(3) . . ?
N1 C6 C1 114.9(3) . . ?
N1 C7 C8 127.1(3) . . ?
N1 C7 S1 114.2(2) . . ?
C8 C7 S1 118.7(2) . . ?
C9 C8 C21 118.6(3) . . ?
C9 C8 C7 117.8(3) . . ?
C21 C8 C7 123.6(3) . . ?
C10 C9 C8 122.2(3) . . ?
C10 C9 H9 118.9 . . ?
C8 C9 H9 118.9 . . ?
C9 C10 C11 121.3(3) . . ?
C9 C10 H10 119.3 . . ?
C11 C10 H10 119.3 . . ?
C10 C11 C20 118.3(3) . . ?
C10 C11 C12 122.5(3) . . ?
C20 C11 C12 119.3(3) . . ?
C13 C12 C11 121.3(3) . . ?
C13 C12 H12 119.4 . . ?
C11 C12 H12 119.4 . . ?
C12 C13 C14 121.7(3) . . ?
C12 C13 H13 119.2 . . ?
C14 C13 H13 119.2 . . ?
C15 C14 C19 119.1(3) . . ?
C15 C14 C13 122.3(4) . . ?
C19 C14 C13 118.6(3) . . ?
C16 C15 C14 120.7(4) . . ?
C16 C15 H15 119.6 . . ?
C14 C15 H15 119.6 . . ?
C17 C16 C15 120.8(4) . . ?
C17 C16 H16 119.6 . . ?
C15 C16 H16 119.6 . . ?
C16 C17 C18 121.1(4) . . ?
C16 C17 H17 119.5 . . ?
C18 C17 H17 119.5 . . ?
C17 C18 C19 118.5(3) . . ?
C17 C18 C23 123.1(3) . . ?
C19 C18 C23 118.4(3) . . ?
C18 C19 C14 119.8(3) . . ?
C18 C19 C20 119.9(3) . . ?
C14 C19 C20 120.4(3) . . ?
C21 C20 C11 120.8(3) . . ?
C21 C20 C19 120.4(3) . . ?
C11 C20 C19 118.8(3) . . ?
C8 C21 C20 118.9(3) . . ?
C8 C21 C22 123.6(3) . . ?
C20 C21 C22 117.5(3) . . ?
C23 C22 C21 121.5(3) . . ?
C23 C22 H22 119.2 . . ?
C21 C22 H22 119.2 . . ?
C22 C23 C18 122.2(3) . . ?
C22 C23 H23 118.9 . . ?
C18 C23 H23 118.9 . . ?
C7 N1 C6 112.0(3) . . ?
C1 S1 C7 89.53(15) . . ?

loop_
_geom_bond_atom_site_label_1
_geom_bond_atom_site_label_2
_geom_bond_distance
_geom_bond_site_symmetry_2
_geom_bond_publ_flag
C1 C2 1.393(5) . ?
C1 C6 1.408(5) . ?
C1 S1 1.723(3) . ?
C2 C3 1.362(5) . ?
C2 H2 0.9300 . ?
C3 C4 1.404(5) . ?
C3 H3 0.9300 . ?
C4 C5 1.375(5) . ?
C4 H4 0.9300 . ?
C5 C6 1.377(5) . ?
C5 H5 0.9300 . ?
C6 N1 1.382(4) . ?
C7 N1 1.297(4) . ?
C7 C8 1.464(4) . ?
C7 S1 1.771(3) . ?
C8 C9 1.401(4) . ?
C8 C21 1.416(4) . ?
C9 C10 1.364(5) . ?
C9 H9 0.9300 . ?
C10 C11 1.387(5) . ?
C10 H10 0.9300 . ?
C11 C20 1.422(5) . ?
C11 C12 1.427(5) . ?
C12 C13 1.340(5) . ?
C12 H12 0.9300 . ?
C13 C14 1.426(5) . ?
C13 H13 0.9300 . ?
C14 C15 1.394(5) . ?
C14 C19 1.414(5) . ?
C15 C16 1.373(6) . ?
C15 H15 0.9300 . ?
C16 C17 1.372(6) . ?
C16 H16 0.9300 . ?
C17 C18 1.399(5) . ?
C17 H17 0.9300 . ?
C18 C19 1.417(5) . ?
C18 C23 1.414(5) . ?
C19 C20 1.430(4) . ?
C20 C21 1.420(4) . ?
C21 C22 1.439(4) . ?
C22 C23 1.348(5) . ?
C22 H22 0.9300 . ?
C23 H23 0.9300 . ?

loop_
_geom_torsion_atom_site_label_1
_geom_torsion_atom_site_label_2
_geom_torsion_atom_site_label_3
_geom_torsion_atom_site_label_4
_geom_torsion
_geom_torsion_site_symmetry_1
_geom_torsion_site_symmetry_2
_geom_torsion_site_symmetry_3
_geom_torsion_site_symmetry_4
_geom_torsion_publ_flag
C6 C1 C2 C3 -2.1(5) . . . . ?
S1 C1 C2 C3 177.9(3) . . . . ?
C1 C2 C3 C4 0.9(5) . . . . ?
C2 C3 C4 C5 0.4(5) . . . . ?
C3 C4 C5 C6 -0.5(5) . . . . ?
C4 C5 C6 N1 -179.5(3) . . . . ?
C4 C5 C6 C1 -0.7(5) . . . . ?
C2 C1 C6 C5 2.0(5) . . . . ?
S1 C1 C6 C5 -178.0(3) . . . . ?
C2 C1 C6 N1 -179.1(3) . . . . ?
S1 C1 C6 N1 0.9(4) . . . . ?
N1 C7 C8 C9 161.9(3) . . . . ?
S1 C7 C8 C9 -19.4(4) . . . . ?
N1 C7 C8 C21 -20.3(5) . . . . ?
S1 C7 C8 C21 158.4(3) . . . . ?
C21 C8 C9 C10 0.6(5) . . . . ?
C7 C8 C9 C10 178.5(3) . . . . ?
C8 C9 C10 C11 -0.5(6) . . . . ?
C9 C10 C11 C20 -0.7(5) . . . . ?
C9 C10 C11 C12 -179.6(3) . . . . ?
C10 C11 C12 C13 177.2(4) . . . . ?
C20 C11 C12 C13 -1.7(6) . . . . ?
C11 C12 C13 C14 0.4(6) . . . . ?
C12 C13 C14 C15 -179.3(4) . . . . ?
C12 C13 C14 C19 1.1(6) . . . . ?
C19 C14 C15 C16 0.1(6) . . . . ?
C13 C14 C15 C16 -179.5(4) . . . . ?
C14 C15 C16 C17 -0.7(6) . . . . ?
C15 C16 C17 C18 1.0(6) . . . . ?
C16 C17 C18 C19 -0.8(5) . . . . ?
C16 C17 C18 C23 179.1(3) . . . . ?
C17 C18 C19 C14 0.3(5) . . . . ?
C23 C18 C19 C14 -179.6(3) . . . . ?
C17 C18 C19 C20 -178.8(3) . . . . ?
C23 C18 C19 C20 1.3(5) . . . . ?
C15 C14 C19 C18 0.1(5) . . . . ?
C13 C14 C19 C18 179.7(3) . . . . ?
C15 C14 C19 C20 179.1(3) . . . . ?
C13 C14 C19 C20 -1.3(5) . . . . ?
C10 C11 C20 C21 1.9(5) . . . . ?
C12 C11 C20 C21 -179.3(3) . . . . ?
C10 C11 C20 C19 -177.5(3) . . . . ?
C12 C11 C20 C19 1.4(5) . . . . ?
C18 C19 C20 C21 -0.2(5) . . . . ?
C14 C19 C20 C21 -179.3(3) . . . . ?
C18 C19 C20 C11 179.1(3) . . . . ?
C14 C19 C20 C11 0.0(5) . . . . ?
C9 C8 C21 C20 0.6(5) . . . . ?
C7 C8 C21 C20 -177.2(3) . . . . ?
C9 C8 C21 C22 178.9(3) . . . . ?
C7 C8 C21 C22 1.1(5) . . . . ?
C11 C20 C21 C8 -1.8(5) . . . . ?
C19 C20 C21 C8 177.5(3) . . . . ?
C11 C20 C21 C22 179.8(3) . . . . ?
C19 C20 C21 C22 -0.9(4) . . . . ?
C8 C21 C22 C23 -177.3(3) . . . . ?
C20 C21 C22 C23 1.0(5) . . . . ?
C21 C22 C23 C18 0.1(5) . . . . ?
C17 C18 C23 C22 178.8(3) . . . . ?
C19 C18 C23 C22 -1.2(5) . . . . ?
C8 C7 N1 C6 178.8(3) . . . . ?
S1 C7 N1 C6 0.0(4) . . . . ?
C5 C6 N1 C7 178.2(3) . . . . ?
C1 C6 N1 C7 -0.6(4) . . . . ?
C2 C1 S1 C7 179.3(3) . . . . ?
C6 C1 S1 C7 -0.7(2) . . . . ?
N1 C7 S1 C1 0.4(3) . . . . ?
C8 C7 S1 C1 -178.4(3) . . . . ?
